data_4323930
loop_
_publ_author_name
'Isak Vernik'
'Dennis V. Stynes'

_publ_contact_author
;
 Dennis V. Stynes
 York University
 North York
 Ontario
 Canada
 M3J 1P3
;
_publ_section_title
;
 Stereochemistry of Boron-Functionalized (Dioximato)iron(II) Complexes.
 Control of Nonbonded Interactions on Soft Conformational Surfaces
;
_journal_name_full 'Inorganic Chemistry'
_journal_page_first 6210
_journal_page_last 6220
_journal_paper_doi 10.1021/ic9602761
_journal_volume 35
_journal_year 1996
_chemical_formula_sum 'C42 H42 B2 Fe N6 O4'
_chemical_formula_weight 772.29
_chemical_name_common '[Fe((DMG)BPh2)2(PY)2]'
_chemical_name_systematic
; 
 bis(pyridine)bis(dimethylglyoximato(diphenylborato))iron(II) 
;
_space_group_IT_number 14
_symmetry_cell_setting monoclinic
_symmetry_space_group_name_Hall '-P 2ybc'
_symmetry_space_group_name_H-M 'P 1 21/c 1'
_atom_sites_solution_hydrogens geom
_atom_sites_solution_primary direct
_atom_sites_solution_secondary difmap
_audit_creation_method SHELXL
_cell_angle_alpha 90.00
_cell_angle_beta 92.26(3)
_cell_angle_gamma 90.00
_cell_formula_units_Z 4
_cell_length_a 19.694(4)
_cell_length_b 11.762(2)
_cell_length_c 17.264(3)
_cell_measurement_reflns_used 40
_cell_measurement_temperature 293(2)
_cell_measurement_theta_max 12.500
_cell_measurement_theta_min 3.097
_cell_volume 3995.9(13)
_computing_structure_refinement 'SHELXL-93 (Sheldrick, 1993)'
_computing_structure_solution 'SHELXS-86 (Sheldrick, 1990)'
_diffrn_ambient_temperature 293(2)
_diffrn_measurement_device 'Siemens R3m/V'
_diffrn_measurement_method 2theta-theta
_diffrn_radiation_monochromator graphite
_diffrn_radiation_source 'fine-focus sealed tube'
_diffrn_radiation_type MoK\a
_diffrn_radiation_wavelength 0.71073
_diffrn_reflns_av_R_equivalents 0.0374
_diffrn_reflns_av_sigmaI/netI 0.0740
_diffrn_reflns_limit_h_max 23
_diffrn_reflns_limit_h_min -23
_diffrn_reflns_limit_k_max 1
_diffrn_reflns_limit_k_min -13
_diffrn_reflns_limit_l_max 20
_diffrn_reflns_limit_l_min -1
_diffrn_reflns_number 8606
_diffrn_reflns_theta_max 25.00
_diffrn_reflns_theta_min 2.02
_diffrn_standards_interval_count 97
_diffrn_standards_number 3
_exptl_absorpt_coefficient_mu 0.426
_exptl_absorpt_correction_type none
_exptl_crystal_colour red
_exptl_crystal_density_diffrn 1.284
_exptl_crystal_description Prisms
_exptl_crystal_F_000 1616
_exptl_crystal_size_max .6
_exptl_crystal_size_mid .5
_exptl_crystal_size_min .4
_refine_diff_density_max 0.356
_refine_diff_density_min -0.310
_refine_diff_density_rms 0.059
_refine_ls_extinction_method none
_refine_ls_goodness_of_fit_all 1.034
_refine_ls_goodness_of_fit_obs 1.066
_refine_ls_matrix_type full
_refine_ls_number_parameters 496
_refine_ls_number_reflns 7036
_refine_ls_number_restraints 0
_refine_ls_restrained_S_all 1.043
_refine_ls_restrained_S_obs 1.066
_refine_ls_R_factor_all 0.0983
_refine_ls_R_factor_obs 0.0523
_refine_ls_shift/esd_max -0.183
_refine_ls_shift/esd_mean 0.015
_refine_ls_structure_factor_coef Fsqd
_refine_ls_weighting_details 'w=1/[\s^2^(Fo^2^)+(0.0454P)^2^+3.1225P] where P=(Fo^2^+2Fc^2^)/3'
_refine_ls_weighting_scheme calc
_refine_ls_wR_factor_all 0.1356
_refine_ls_wR_factor_obs 0.1102
_reflns_number_observed 4602
_reflns_number_total 7039
_reflns_observed_criterion >4sigma(I)
_cod_data_source_file ic9602761_04.cif
_cod_data_source_block 6
_cod_depositor_comments
;
The following automatic conversions were performed:

'_refine_ls_weighting_scheme' value 'calc
w=1/[\s^2^(Fo^2^)+(0.0454P)^2^+3.1225P] where P=(Fo^2^+2Fc^2^)/3' was
changed to 'calc'. New tag '_refine_ls_weighting_details' was
created. The value of the new tag was set to
'w=1/[\s^2^(Fo^2^)+(0.0454P)^2^+3.1225P] where P=(Fo^2^+2Fc^2^)/3'.

Automatic conversion script
Id: cif_fix_values 3143 2015-03-26 13:38:13Z robertas 
;
_cod_database_code 4323930

loop_
_symmetry_equiv_pos_as_xyz
'x, y, z'
'-x, y+1/2, -z+1/2'
'-x, -y, -z'
'x, -y-1/2, z-1/2'

loop_
_atom_site_aniso_label
_atom_site_aniso_U_11
_atom_site_aniso_U_22
_atom_site_aniso_U_33
_atom_site_aniso_U_23
_atom_site_aniso_U_13
_atom_site_aniso_U_12
Fe 0.0275(2) 0.0296(3) 0.0268(3) -0.0006(2) 0.0010(2) -0.0030(2)
N1 0.0262(14) 0.031(2) 0.0311(15) 0.0027(14) 0.0031(12) -0.0026(14)
N2 0.0293(15) 0.028(2) 0.030(2) 0.0046(12) 0.0033(13) 0.0007(13)
N3 0.0267(14) 0.032(2) 0.033(2) 0.0007(13) 0.0048(13) -0.0019(13)
N4 0.032(2) 0.030(2) 0.033(2) 0.0026(14) -0.0002(13) -0.0079(13)
O1 0.0380(13) 0.0389(15) 0.0348(13) 0.0028(12) 0.0086(11) -0.0082(12)
O2 0.0412(14) 0.0341(14) 0.0341(14) 0.0005(12) 0.0044(11) -0.0113(12)
O3 0.0360(13) 0.0327(14) 0.0322(13) 0.0080(11) 0.0002(11) -0.0074(11)
O4 0.0404(14) 0.046(2) 0.0402(15) 0.0055(13) 0.0024(12) -0.0169(13)
C1 0.032(2) 0.033(2) 0.028(2) -0.002(2) -0.0005(15) 0.005(2)
C2 0.030(2) 0.030(2) 0.032(2) -0.002(2) 0.000(2) 0.003(2)
C3 0.028(2) 0.035(2) 0.032(2) -0.003(2) 0.0006(15) 0.000(2)
C4 0.032(2) 0.037(2) 0.039(2) -0.002(2) -0.001(2) -0.004(2)
C5 0.046(2) 0.051(3) 0.037(2) -0.006(2) 0.008(2) -0.003(2)
C6 0.068(3) 0.038(2) 0.039(2) -0.011(2) 0.007(2) -0.013(2)
C7 0.048(2) 0.050(3) 0.034(2) 0.002(2) -0.001(2) -0.004(2)
C8 0.055(3) 0.064(3) 0.044(2) -0.006(2) -0.003(2) -0.026(2)
B1 0.041(2) 0.043(3) 0.032(2) 0.006(2) 0.000(2) -0.012(2)
B2 0.035(2) 0.035(2) 0.020(2) 0.003(2) -0.002(2) -0.007(2)
C10 0.039(2) 0.035(2) 0.041(2) 0.007(2) 0.005(2) -0.013(2)
C11 0.063(3) 0.039(2) 0.048(2) 0.001(2) 0.003(2) -0.007(2)
C12 0.070(3) 0.042(3) 0.070(3) 0.007(2) 0.020(3) 0.006(2)
C13 0.059(3) 0.048(3) 0.075(3) 0.023(3) 0.002(3) 0.001(2)
C14 0.061(3) 0.055(3) 0.046(2) 0.014(2) -0.005(2) -0.007(2)
C15 0.049(2) 0.044(2) 0.043(2) 0.008(2) 0.003(2) -0.008(2)
C20 0.036(2) 0.036(2) 0.038(2) 0.011(2) 0.007(2) -0.007(2)
C21 0.054(2) 0.053(3) 0.043(2) 0.006(2) 0.007(2) 0.002(2)
C22 0.067(3) 0.067(3) 0.061(3) 0.004(3) 0.028(3) 0.013(3)
C23 0.043(2) 0.067(3) 0.094(4) 0.019(3) 0.020(3) 0.011(3)
C24 0.036(2) 0.059(3) 0.079(3) 0.023(3) -0.007(2) -0.004(2)
C25 0.038(2) 0.046(2) 0.050(2) 0.014(2) -0.004(2) -0.010(2)
C30 0.037(2) 0.036(2) 0.036(2) 0.006(2) -0.005(2) -0.009(2)
C31 0.045(2) 0.046(2) 0.042(2) 0.011(2) 0.002(2) -0.006(2)
C32 0.054(3) 0.063(3) 0.051(3) 0.022(2) 0.005(2) -0.008(2)
C33 0.067(3) 0.048(3) 0.059(3) 0.021(3) -0.009(2) -0.008(3)
C34 0.067(3) 0.037(2) 0.060(3) 0.005(2) -0.008(2) -0.003(2)
C35 0.050(2) 0.038(2) 0.043(2) 0.002(2) -0.004(2) -0.007(2)
C40 0.042(2) 0.050(3) 0.041(2) 0.011(2) -0.006(2) -0.010(2)
C41 0.049(3) 0.067(3) 0.073(3) 0.012(3) 0.017(2) -0.007(2)
C42 0.043(3) 0.111(5) 0.102(4) 0.016(4) 0.022(3) -0.014(3)
C43 0.046(3) 0.113(5) 0.111(5) 0.043(4) 0.011(3) -0.026(3)
C44 0.073(4) 0.065(4) 0.099(4) 0.023(3) -0.005(3) -0.036(3)
C45 0.058(3) 0.058(3) 0.068(3) 0.013(3) -0.002(2) -0.026(2)
N5 0.0298(15) 0.027(2) 0.033(2) 0.0021(13) 0.0026(13) -0.0024(13)
C51 0.043(2) 0.033(2) 0.037(2) -0.005(2) 0.007(2) -0.001(2)
C52 0.043(2) 0.036(2) 0.052(3) -0.008(2) 0.012(2) 0.001(2)
C53 0.041(2) 0.044(2) 0.055(3) -0.003(2) 0.005(2) 0.010(2)
C54 0.038(2) 0.047(2) 0.041(2) 0.001(2) -0.004(2) 0.004(2)
C55 0.032(2) 0.035(2) 0.034(2) 0.001(2) 0.001(2) 0.001(2)
N6 0.035(2) 0.041(2) 0.036(2) -0.002(2) -0.0008(14) 0.0042(15)
C61 0.052(3) 0.048(3) 0.071(3) 0.015(2) 0.007(2) 0.010(2)
C62 0.068(3) 0.062(3) 0.099(4) 0.026(3) 0.011(3) 0.024(3)
C63 0.050(3) 0.093(4) 0.089(4) 0.009(4) 0.001(3) 0.033(3)
C64 0.041(3) 0.088(4) 0.092(4) 0.011(3) 0.008(3) 0.009(3)
C65 0.033(2) 0.066(3) 0.063(3) 0.008(2) 0.004(2) 0.006(2)

loop_
_atom_site_label
_atom_site_type_symbol
_atom_site_fract_x
_atom_site_fract_y
_atom_site_fract_z
_atom_site_U_iso_or_equiv
_atom_site_thermal_displace_type
_atom_site_occupancy
_atom_site_calc_flag
_atom_site_refinement_flags
_atom_site_disorder_group
Fe Fe 0.23440(2) 0.03437(4) 0.28118(3) 0.02797(14) Uani 1 d . .
N1 N 0.21284(13) 0.0276(2) 0.3867(2) 0.0295(6) Uani 1 d . .
N2 N 0.28529(13) 0.1600(2) 0.3175(2) 0.0290(7) Uani 1 d . .
N3 N 0.24566(13) 0.0557(2) 0.1738(2) 0.0303(7) Uani 1 d . .
N4 N 0.17928(14) -0.0861(2) 0.2447(2) 0.0320(7) Uani 1 d . .
O1 O 0.16503(12) -0.0437(2) 0.41503(13) 0.0370(6) Uani 1 d . .
O2 O 0.32230(12) 0.2315(2) 0.27332(13) 0.0364(6) Uani 1 d . .
O3 O 0.27675(11) 0.1500(2) 0.14340(13) 0.0336(6) Uani 1 d . .
O4 O 0.14086(12) -0.1562(2) 0.28988(14) 0.0420(7) Uani 1 d . .
C1 C 0.2328(2) 0.1127(3) 0.4299(2) 0.0312(8) Uani 1 d . .
C2 C 0.2784(2) 0.1895(3) 0.3893(2) 0.0309(8) Uani 1 d . .
C3 C 0.2069(2) -0.0060(3) 0.1279(2) 0.0313(8) Uani 1 d . .
C4 C 0.1698(2) -0.0943(3) 0.1696(2) 0.0356(9) Uani 1 d . .
C5 C 0.2095(2) 0.1323(4) 0.5097(2) 0.0444(10) Uani 1 d . .
H5A H 0.1803(2) 0.0713(4) 0.5244(2) 0.080 Uiso 1 d R .
H5B H 0.2482(2) 0.1359(4) 0.5452(2) 0.080 Uiso 1 d R .
H5C H 0.1851(2) 0.2028(4) 0.5109(2) 0.080 Uiso 1 d R .
C6 C 0.3104(2) 0.2931(3) 0.4242(2) 0.0485(11) Uani 1 d . .
H6A H 0.3378(2) 0.3294(3) 0.3866(2) 0.080 Uiso 1 d R .
H6B H 0.2758(2) 0.3448(3) 0.4400(2) 0.080 Uiso 1 d R .
H6C H 0.3385(2) 0.2718(3) 0.4685(2) 0.080 Uiso 1 d R .
C7 C 0.1964(2) 0.0151(3) 0.0432(2) 0.0443(10) Uani 1 d . .
H7A H 0.2254(2) 0.0760(3) 0.0278(2) 0.080 Uiso 1 d R .
H7B H 0.2073(2) -0.0527(3) 0.0154(2) 0.080 Uiso 1 d R .
H7C H 0.1498(2) 0.0352(3) 0.0318(2) 0.080 Uiso 1 d R .
C8 C 0.1254(2) -0.1810(4) 0.1304(2) 0.0545(12) Uani 1 d . .
H8A H 0.1064(2) -0.2297(4) 0.1687(2) 0.080 Uiso 1 d R .
H8B H 0.0893(2) -0.1436(4) 0.1014(2) 0.080 Uiso 1 d R .
H8C H 0.1517(2) -0.2257(4) 0.0960(2) 0.080 Uiso 1 d R .
B1 B 0.1583(2) -0.1606(4) 0.3777(2) 0.0388(10) Uani 1 d . .
B2 B 0.3387(2) 0.1961(4) 0.1906(2) 0.0331(10) Uani 1 d . .
C10 C 0.2247(2) -0.2376(3) 0.3979(2) 0.0382(9) Uani 1 d . .
C11 C 0.2490(2) -0.3194(3) 0.3472(2) 0.0500(11) Uani 1 d . .
H11A H 0.2276(2) -0.3271(3) 0.2966(2) 0.080 Uiso 1 d R .
C12 C 0.3035(2) -0.3898(4) 0.3681(3) 0.0603(12) Uani 1 d . .
H12A H 0.3196(2) -0.4444(4) 0.3318(3) 0.080 Uiso 1 d R .
C13 C 0.3341(2) -0.3822(4) 0.4405(3) 0.0606(13) Uani 1 d . .
H13A H 0.3716(2) -0.4310(4) 0.4546(3) 0.080 Uiso 1 d R .
C14 C 0.3107(2) -0.3047(4) 0.4920(3) 0.0542(11) Uani 1 d . .
H14A H 0.3323(2) -0.2997(4) 0.5427(3) 0.080 Uiso 1 d R .
C15 C 0.2570(2) -0.2325(3) 0.4711(2) 0.0451(10) Uani 1 d . .
H15A H 0.2413(2) -0.1788(3) 0.5082(2) 0.080 Uiso 1 d R .
C20 C 0.4010(2) 0.1084(3) 0.1878(2) 0.0362(9) Uani 1 d . .
C21 C 0.4134(2) 0.0476(4) 0.1200(2) 0.0500(11) Uani 1 d . .
H21A H 0.3813(2) 0.0538(4) 0.0768(2) 0.080 Uiso 1 d R .
C22 C 0.4702(2) -0.0201(4) 0.1130(3) 0.0643(13) Uani 1 d . .
H22A H 0.4775(2) -0.0598(4) 0.0655(3) 0.080 Uiso 1 d R .
C23 C 0.5168(2) -0.0308(4) 0.1748(3) 0.0673(14) Uani 1 d . .
H23A H 0.5565(2) -0.0771(4) 0.1702(3) 0.080 Uiso 1 d R .
C24 C 0.5056(2) 0.0256(4) 0.2423(3) 0.0585(12) Uani 1 d . .
H24A H 0.5372(2) 0.0165(4) 0.2856(3) 0.080 Uiso 1 d R .
C25 C 0.4493(2) 0.0950(3) 0.2487(2) 0.0450(10) Uani 1 d . .
H25A H 0.4433(2) 0.1354(3) 0.2962(2) 0.080 Uiso 1 d R .
C30 C 0.3536(2) 0.3182(3) 0.1499(2) 0.0367(9) Uani 1 d . .
C31 C 0.3976(2) 0.3294(3) 0.0890(2) 0.0442(10) Uani 1 d . .
H31A H 0.4211(2) 0.2634(3) 0.0712(2) 0.080 Uiso 1 d R .
C32 C 0.4074(2) 0.4332(4) 0.0525(3) 0.0560(12) Uani 1 d . .
H32A H 0.4383(2) 0.4384(4) 0.0110(3) 0.080 Uiso 1 d R .
C33 C 0.3742(2) 0.5277(4) 0.0752(3) 0.0581(12) Uani 1 d . .
H33A H 0.3804(2) 0.5984(4) 0.0486(3) 0.080 Uiso 1 d R .
C34 C 0.3310(2) 0.5207(4) 0.1367(3) 0.0549(11) Uani 1 d . .
H34A H 0.3081(2) 0.5873(4) 0.1543(3) 0.080 Uiso 1 d R .
C35 C 0.3213(2) 0.4176(3) 0.1730(2) 0.0439(10) Uani 1 d . .
H35A H 0.2909(2) 0.4132(3) 0.2151(2) 0.080 Uiso 1 d R .
C40 C 0.0910(2) -0.2143(4) 0.4140(2) 0.0446(10) Uani 1 d . .
C41 C 0.0475(2) -0.1516(4) 0.4590(3) 0.0624(13) Uani 1 d . .
H41A H 0.0579(2) -0.0729(4) 0.4681(3) 0.080 Uiso 1 d R .
C42 C -0.0094(2) -0.2002(6) 0.4905(3) 0.085(2) Uani 1 d . .
H42A H -0.0382(2) -0.1557(6) 0.5223(3) 0.080 Uiso 1 d R .
C43 C -0.0247(3) -0.3099(6) 0.4772(4) 0.090(2) Uani 1 d . .
H43A H -0.0640(3) -0.3432(6) 0.4993(4) 0.080 Uiso 1 d R .
C44 C 0.0157(3) -0.3745(5) 0.4325(3) 0.079(2) Uani 1 d . .
H44A H 0.0035(3) -0.4522(5) 0.4224(3) 0.080 Uiso 1 d R .
C45 C 0.0742(2) -0.3275(4) 0.4016(3) 0.0612(13) Uani 1 d . .
H45A H 0.1037(2) -0.3739(4) 0.3719(3) 0.080 Uiso 1 d R .
N5 N 0.31529(14) -0.0675(2) 0.2945(2) 0.0300(7) Uani 1 d . .
C51 C 0.3358(2) -0.1354(3) 0.2374(2) 0.0374(9) Uani 1 d . .
H51A H 0.3099(2) -0.1352(3) 0.1891(2) 0.080 Uiso 1 d R .
C52 C 0.3922(2) -0.2048(3) 0.2450(2) 0.0435(10) Uani 1 d . .
H52A H 0.4049(2) -0.2527(3) 0.2029(2) 0.080 Uiso 1 d R .
C53 C 0.4301(2) -0.2048(4) 0.3136(2) 0.0464(10) Uani 1 d . .
H53A H 0.4696(2) -0.2522(4) 0.3202(2) 0.080 Uiso 1 d R .
C54 C 0.4099(2) -0.1354(3) 0.3717(2) 0.0421(9) Uani 1 d . .
H54A H 0.4355(2) -0.1338(3) 0.4202(2) 0.080 Uiso 1 d R .
C55 C 0.3531(2) -0.0688(3) 0.3610(2) 0.0337(8) Uani 1 d . .
H55A H 0.3399(2) -0.0205(3) 0.4026(2) 0.080 Uiso 1 d R .
N6 N 0.15184(15) 0.1399(3) 0.2678(2) 0.0372(7) Uani 1 d . .
C61 C 0.1563(2) 0.2435(4) 0.2366(3) 0.0571(12) Uani 1 d . .
H61A H 0.2003(2) 0.2683(4) 0.2215(3) 0.080 Uiso 1 d R .
C62 C 0.1017(3) 0.3150(4) 0.2254(3) 0.076(2) Uani 1 d . .
H62A H 0.1073(3) 0.3886(4) 0.2025(3) 0.080 Uiso 1 d R .
C63 C 0.0385(2) 0.2791(5) 0.2463(3) 0.078(2) Uani 1 d . .
H63A H -0.0007(2) 0.3270(5) 0.2391(3) 0.080 Uiso 1 d R .
C64 C 0.0334(2) 0.1748(5) 0.2783(3) 0.074(2) Uani 1 d . .
H64A H -0.0100(2) 0.1481(5) 0.2942(3) 0.080 Uiso 1 d R .
C65 C 0.0899(2) 0.1072(4) 0.2886(3) 0.0539(11) Uani 1 d . .
H65A H 0.0852(2) 0.0329(4) 0.3108(3) 0.080 Uiso 1 d R .

loop_
_atom_type_symbol
_atom_type_description
_atom_type_scat_dispersion_real
_atom_type_scat_dispersion_imag
_atom_type_scat_source
C C 0.0033 0.0016 'International Tables Vol C Tables 4.2.6.8 and 6.1.1.4'
H H 0.0000 0.0000 'International Tables Vol C Tables 4.2.6.8 and 6.1.1.4'
B B 0.0013 0.0007 'International Tables Vol C Tables 4.2.6.8 and 6.1.1.4'
N N 0.0061 0.0033 'International Tables Vol C Tables 4.2.6.8 and 6.1.1.4'
O O 0.0106 0.0060 'International Tables Vol C Tables 4.2.6.8 and 6.1.1.4'
Fe Fe 0.3463 0.8444 'International Tables Vol C Tables 4.2.6.8 and 6.1.1.4'

loop_
_geom_angle_atom_site_label_1
_geom_angle_atom_site_label_2
_geom_angle_atom_site_label_3
_geom_angle
_geom_angle_site_symmetry_1
_geom_angle_site_symmetry_3
_geom_angle_publ_flag
N4 Fe N2 176.85(12) . . ?
N4 Fe N1 98.24(12) . . ?
N2 Fe N1 81.27(12) . . ?
N4 Fe N2 81.93(12) . . ?
N2 Fe N3 98.11(12) . . ?
N1 Fe N3 171.91(12) . . ?
N4 Fe N5 91.95(12) . . ?
N2 Fe N5 91.20(12) . . ?
N1 Fe N5 94.16(12) . . ?
N3 Fe N5 93.91(12) . . ?
N4 Fe N6 88.48(13) . . ?
N2 Fe N6 88.38(12) . . ?
N1 Fe N6 85.79(12) . . ?
N3 Fe N6 86.13(12) . . ?
N5 Fe N6 179.57(13) . . ?
C1 N1 O1 117.7(3) . . ?
C1 N1 Fe 116.5(2) . . ?
O1 N1 Fe 123.8(2) . . ?
C2 N2 O2 116.5(3) . . ?
C2 N2 Fe 117.0(2) . . ?
O2 N2 Fe 126.0(2) . . ?
C3 N3 O3 118.3(3) . . ?
C3 N3 Fe 115.8(2) . . ?
O3 N3 Fe 123.4(2) . . ?
C4 N4 O4 117.2(3) . . ?
C4 N4 Fe 116.6(2) . . ?
O4 N4 Fe 125.6(2) . . ?
N1 O1 B1 116.9(3) . . ?
N2 O2 B2 119.3(3) . . ?
N3 O3 B2 115.8(2) . . ?
N4 O4 B1 118.0(3) . . ?
N1 C1 C2 112.1(3) . . ?
N1 C1 C5 123.6(3) . . ?
C2 C1 C5 124.2(3) . . ?
N2 C2 C1 112.3(3) . . ?
N2 C2 C6 123.1(3) . . ?
C1 C2 C6 124.5(3) . . ?
N3 C3 C4 112.7(3) . . ?
N3 C3 C7 124.2(3) . . ?
C4 C3 C7 123.0(3) . . ?
N4 C4 C3 112.2(3) . . ?
N4 C4 C8 124.0(3) . . ?
C3 C4 C8 123.7(3) . . ?
O1 B1 O4 113.5(3) . . ?
O1 B1 C10 111.0(3) . . ?
O4 B1 C10 112.2(3) . . ?
O1 B1 C40 104.4(3) . . ?
O4 B1 C40 103.8(3) . . ?
C10 B1 C40 111.4(3) . . ?
O2 B2 O3 113.3(3) . . ?
O2 B2 C20 113.1(3) . . ?
O3 B2 C20 110.4(3) . . ?
O2 B2 C30 102.1(3) . . ?
O3 B2 C30 103.5(3) . . ?
C20 B2 C30 113.8(3) . . ?
C15 C10 C11 116.2(4) . . ?
C15 C10 B1 120.6(4) . . ?
C11 C10 B1 123.0(4) . . ?
C12 C11 C10 121.8(4) . . ?
C13 C12 C11 120.3(4) . . ?
C14 C13 C12 119.4(4) . . ?
C13 C14 C15 120.7(4) . . ?
C14 C15 C10 121.6(4) . . ?
C25 C20 C21 115.8(4) . . ?
C25 C20 B2 123.2(3) . . ?
C21 C20 B2 120.8(3) . . ?
C22 C21 C20 122.3(4) . . ?
C21 C22 C23 120.0(5) . . ?
C24 C23 C22 119.2(4) . . ?
C23 C24 C25 120.7(4) . . ?
C24 C25 C20 122.0(4) . . ?
C31 C30 C35 116.1(4) . . ?
C31 C30 B2 122.4(4) . . ?
C35 C30 B2 121.5(3) . . ?
C32 C31 C30 121.7(4) . . ?
C33 C32 C31 120.8(4) . . ?
C32 C33 C34 119.3(4) . . ?
C35 C34 C33 119.9(4) . . ?
C34 C35 C30 122.2(4) . . ?
C45 C40 C41 116.5(4) . . ?
C45 C40 B1 120.7(4) . . ?
C41 C40 B1 122.8(4) . . ?
C42 C41 C40 121.7(5) . . ?
C43 C42 C41 120.5(6) . . ?
C42 C43 C44 120.0(5) . . ?
C43 C44 C45 120.2(5) . . ?
C40 C45 C44 121.0(5) . . ?
C51 N5 C55 116.6(3) . . ?
C51 N5 Fe 122.2(2) . . ?
C55 N5 Fe 121.1(2) . . ?
N5 C51 C52 123.2(4) . . ?
C53 C52 C51 119.2(4) . . ?
C54 C53 C52 118.0(4) . . ?
C53 C54 C55 120.1(4) . . ?
N5 C55 C54 122.8(3) . . ?
C61 N6 C65 116.4(4) . . ?
C61 N6 Fe 122.2(3) . . ?
C65 N6 Fe 121.5(3) . . ?
N6 C61 C62 123.5(4) . . ?
C61 C62 C63 119.2(5) . . ?
C64 C63 C62 117.9(5) . . ?
C63 C64 C65 120.4(5) . . ?
N6 C65 C64 122.7(4) . . ?

loop_
_geom_bond_atom_site_label_1
_geom_bond_atom_site_label_2
_geom_bond_distance
_geom_bond_site_symmetry_2
_geom_bond_publ_flag
Fe N4 1.878(3) . ?
Fe N2 1.880(3) . ?
Fe N1 1.888(3) . ?
Fe N3 1.892(3) . ?
Fe N5 1.999(3) . ?
Fe N6 2.051(3) . ?
N1 C1 1.299(4) . ?
N1 O1 1.367(3) . ?
N2 C2 1.299(4) . ?
N2 O2 1.365(3) . ?
N3 C3 1.300(4) . ?
N3 O3 1.381(3) . ?
N4 C4 1.306(4) . ?
N4 O4 1.382(3) . ?
O1 B1 1.521(5) . ?
O2 B2 1.534(5) . ?
O3 B2 1.540(4) . ?
O4 B1 1.543(5) . ?
C1 C2 1.471(5) . ?
C1 C5 1.486(5) . ?
C2 C6 1.489(5) . ?
C3 C4 1.474(5) . ?
C3 C7 1.490(5) . ?
C4 C8 1.489(5) . ?
B1 C10 1.616(6) . ?
B1 C40 1.617(6) . ?
B2 C20 1.605(6) . ?
B2 C30 1.630(5) . ?
C10 C15 1.394(5) . ?
C10 C11 1.398(5) . ?
C11 C12 1.392(6) . ?
C12 C13 1.369(6) . ?
C13 C14 1.365(6) . ?
C14 C15 1.392(6) . ?
C20 C25 1.398(5) . ?
C20 C21 1.401(5) . ?
C21 C22 1.381(6) . ?
C22 C23 1.384(7) . ?
C23 C24 1.368(7) . ?
C24 C25 1.384(6) . ?
C30 C31 1.395(5) . ?
C30 C35 1.397(5) . ?
C31 C32 1.391(5) . ?
C32 C33 1.356(6) . ?
C33 C34 1.389(6) . ?
C34 C35 1.382(5) . ?
C40 C45 1.386(6) . ?
C40 C41 1.392(6) . ?
C41 C42 1.388(6) . ?
C42 C43 1.343(8) . ?
C43 C44 1.361(8) . ?
C44 C45 1.403(6) . ?
N5 C51 1.342(4) . ?
N5 C55 1.343(4) . ?
C51 C52 1.382(5) . ?
C52 C53 1.374(5) . ?
C53 C54 1.365(5) . ?
C54 C55 1.373(5) . ?
N6 C61 1.336(5) . ?
N6 C65 1.342(5) . ?
C61 C62 1.373(6) . ?
C62 C63 1.377(7) . ?
C63 C64 1.350(7) . ?
C64 C65 1.373(6) . ?
